data_4316867
loop_
_publ_author_name
'Wesley A. Hoffert'
'Anthony K. Rapp\'e'
'Matthew P. Shores'

_publ_contact_author_address
;Colorado State University 
1872 Campus Delivery
Fort Collins, CO
80523
;
_publ_contact_author_email shores@lamar.colostate.edu
_publ_contact_author_name 'Matthew P. Shores'
_publ_section_title
;
 Unusual Electronic Effects Imparted by Bridging Dinitrogen: an
 Experimental and Theoretical Investigation
;
_journal_name_full 'Inorganic Chemistry'
_journal_page_first 9497
_journal_page_last 9507
_journal_paper_doi 10.1021/ic101528d
_journal_volume 49
_journal_year 2010
_chemical_formula_sum 'C122.5 H158 B2 Cr2 F48 N2 O3.5 P8 Si2'
_chemical_formula_weight 3056.07
_chemical_name_common 'compound 4 in text'
_space_group_IT_number 2
_symmetry_cell_setting triclinic
_symmetry_space_group_name_Hall '-P 1'
_symmetry_space_group_name_H-M 'P -1'
_atom_sites_solution_hydrogens geom
_atom_sites_solution_primary direct
_atom_sites_solution_secondary difmap
_audit_creation_method SHELXL-97
_cell_angle_alpha 88.101(2)
_cell_angle_beta 86.562(2)
_cell_angle_gamma 69.587(2)
_cell_formula_units_Z 2
_cell_length_a 14.2386(5)
_cell_length_b 17.1753(6)
_cell_length_c 31.8445(11)
_cell_measurement_temperature 100(2)
_cell_volume 7284.8(5)
_computing_structure_refinement 'SHELXL-97 (Sheldrick, 1997)'
_computing_structure_solution 'SHELXS-97 (Sheldrick, 1990)'
_diffrn_ambient_temperature 100(2)
_diffrn_measured_fraction_theta_full 0.999
_diffrn_measured_fraction_theta_max 0.999
_diffrn_measurement_device_type 'CCD area detector'
_diffrn_measurement_method 'phi and omega scans'
_diffrn_radiation_monochromator graphite
_diffrn_radiation_source 'fine-focus sealed tube'
_diffrn_radiation_type MoK\a
_diffrn_radiation_wavelength 0.71073
_diffrn_reflns_av_R_equivalents 0.0681
_diffrn_reflns_av_sigmaI/netI 0.0760
_diffrn_reflns_limit_h_max 16
_diffrn_reflns_limit_h_min -16
_diffrn_reflns_limit_k_max 19
_diffrn_reflns_limit_k_min -19
_diffrn_reflns_limit_l_max 36
_diffrn_reflns_limit_l_min -36
_diffrn_reflns_number 94905
_diffrn_reflns_theta_full 24.11
_diffrn_reflns_theta_max 24.11
_diffrn_reflns_theta_min 0.64
_exptl_absorpt_coefficient_mu 0.363
_exptl_absorpt_correction_T_max 0.9716
_exptl_absorpt_correction_T_min 0.8897
_exptl_absorpt_correction_type multi-scan
_exptl_absorpt_process_details 'SADABS, Bruker(2000)'
_exptl_crystal_density_diffrn 1.393
_exptl_crystal_density_method 'not measured'
_exptl_crystal_F_000 3146
_exptl_crystal_size_max 0.33
_exptl_crystal_size_mid 0.18
_exptl_crystal_size_min 0.08
_refine_diff_density_max 1.822
_refine_diff_density_min -0.888
_refine_diff_density_rms 0.153
_refine_ls_extinction_method none
_refine_ls_goodness_of_fit_ref 1.042
_refine_ls_hydrogen_treatment constr
_refine_ls_matrix_type full
_refine_ls_number_parameters 1705
_refine_ls_number_reflns 23162
_refine_ls_number_restraints 0
_refine_ls_restrained_S_all 1.042
_refine_ls_R_factor_all 0.1308
_refine_ls_R_factor_gt 0.0932
_refine_ls_shift/su_max 0.177
_refine_ls_shift/su_mean 0.002
_refine_ls_structure_factor_coef Fsqd
_refine_ls_weighting_details 'calc w=1/[\s^2^(Fo^2^)+(0.1370P)^2^+49.0856P] where P=(Fo^2^+2Fc^2^)/3'
_refine_ls_weighting_scheme calc
_refine_ls_wR_factor_gt 0.2470
_refine_ls_wR_factor_ref 0.2768
_reflns_number_gt 16139
_reflns_number_total 23162
_reflns_threshold_expression >2sigma(I)
_cod_data_source_file ic101528d_si_002_5.cif
_cod_data_source_block 4
_cod_original_cell_volume 7284.8(4)
_cod_original_formula_sum 'C122.50 H158 B2 Cr2 F48 N2 O3.50 P8 Si2'
_cod_database_code 4316867

loop_
_symmetry_equiv_pos_as_xyz
'x, y, z'
'-x, -y, -z'

loop_
_atom_site_label
_atom_site_type_symbol
_atom_site_fract_x
_atom_site_fract_y
_atom_site_fract_z
_atom_site_U_iso_or_equiv
_atom_site_adp_type
_atom_site_occupancy
_atom_site_symmetry_multiplicity
_atom_site_calc_flag
_atom_site_refinement_flags
_atom_site_disorder_assembly
_atom_site_disorder_group
Cr1 Cr -0.02394(7) 0.14669(6) 0.80357(3) 0.0098(2) Uani 1 1 d . . .
Cr2 Cr 0.05321(7) 0.34005(6) 0.70090(3) 0.0112(2) Uani 1 1 d . . .
Si1 Si -0.10434(14) -0.05686(11) 0.90772(5) 0.0166(4) Uani 1 1 d . . .
Si2 Si 0.13557(16) 0.54102(12) 0.59563(6) 0.0268(5) Uani 1 1 d . A .
P1 P -0.09175(13) 0.24309(10) 0.86098(5) 0.0182(4) Uani 1 1 d . . .
P2 P -0.19633(13) 0.17844(10) 0.78897(6) 0.0191(4) Uani 1 1 d . . .
P3 P 0.13991(13) 0.08695(10) 0.83285(5) 0.0167(4) Uani 1 1 d . . .
P4 P 0.04404(13) 0.03312(10) 0.75526(5) 0.0204(4) Uani 1 1 d . . .
P8 P 0.20939(13) 0.24245(10) 0.67040(5) 0.0198(4) Uani 1 1 d . . .
P9 P -0.05641(13) 0.32722(11) 0.64756(6) 0.0216(4) Uani 1 1 d . . .
P10 P -0.09039(13) 0.45964(10) 0.72146(6) 0.0204(4) Uani 1 1 d . . .
P12 P 0.16867(13) 0.37494(11) 0.74405(5) 0.0190(4) Uani 1 1 d . . .
N1 N 0.0048(4) 0.2216(3) 0.76564(16) 0.0110(11) Uani 1 1 d . . .
N2 N 0.0234(4) 0.2671(3) 0.74034(15) 0.0123(11) Uani 1 1 d . . .
F1 F -0.0950(8) 0.0924(15) 0.4185(4) 0.362(15) Uani 1 1 d . . .
F2 F -0.0401(4) 0.1034(4) 0.3568(2) 0.081(2) Uani 1 1 d . . .
F3 F 0.0090(9) -0.0095(7) 0.3895(3) 0.163(5) Uani 1 1 d . . .
F4 F 0.0246(5) 0.2330(7) 0.5167(3) 0.151(5) Uani 1 1 d . . .
F5 F 0.1707(4) 0.2328(3) 0.51235(15) 0.0587(15) Uani 1 1 d . . .
F6 F 0.1446(8) 0.1280(4) 0.53711(17) 0.113(3) Uani 1 1 d . . .
F7 F 0.3206(4) -0.2400(4) 0.3573(2) 0.077(2) Uani 1 1 d . . .
F8 F 0.4400(4) -0.2384(3) 0.31539(15) 0.0521(13) Uani 1 1 d . . .
F9 F 0.4736(6) -0.3202(3) 0.36763(19) 0.079(2) Uani 1 1 d . . .
F10 F 0.5934(6) -0.2243(3) 0.4874(2) 0.101(3) Uani 1 1 d . . .
F11 F 0.6109(5) -0.1085(4) 0.4811(2) 0.083(2) Uani 1 1 d . . .
F12 F 0.4859(5) -0.1143(5) 0.51304(17) 0.091(2) Uani 1 1 d . . .
F13 F 0.5877(3) 0.0079(3) 0.23852(14) 0.0410(12) Uani 1 1 d . . .
F14 F 0.5013(3) 0.0093(3) 0.18599(13) 0.0509(14) Uani 1 1 d . . .
F15 F 0.5287(4) -0.0882(3) 0.23225(16) 0.0496(13) Uani 1 1 d . . .
F16 F 0.0906(3) 0.2498(3) 0.26659(14) 0.0463(13) Uani 1 1 d . . .
F17 F 0.1887(4) 0.2630(3) 0.21603(17) 0.0549(14) Uani 1 1 d . . .
F18 F 0.1195(3) 0.1716(3) 0.21381(15) 0.0448(12) Uani 1 1 d . . .
F19 F 0.3494(6) 0.3609(3) 0.44560(18) 0.091(3) Uani 1 1 d . . .
F20 F 0.4341(5) 0.3932(3) 0.3954(2) 0.0688(17) Uani 1 1 d . . .
F21 F 0.2946(5) 0.3845(3) 0.3855(2) 0.087(2) Uani 1 1 d . . .
F22 F 0.7308(4) 0.1569(4) 0.3733(3) 0.093(2) Uani 1 1 d . . .
F23 F 0.7041(5) 0.0759(4) 0.3311(2) 0.088(2) Uani 1 1 d . . .
F24 F 0.7252(4) 0.0405(4) 0.3950(2) 0.083(2) Uani 1 1 d . . .
F25 F 0.7478(4) 0.6148(4) 0.92205(19) 0.0658(17) Uani 1 1 d . . .
F26 F 0.7550(5) 0.5515(7) 0.8657(3) 0.131(4) Uani 1 1 d . . .
F27 F 0.7297(6) 0.4987(6) 0.9210(5) 0.192(7) Uani 1 1 d . . .
F28 F 0.4610(5) 0.8656(3) 0.8921(3) 0.091(2) Uani 1 1 d . . .
F29 F 0.3527(4) 0.8488(3) 0.93750(15) 0.0521(14) Uani 1 1 d . . .
F30 F 0.3259(5) 0.8556(3) 0.87309(18) 0.076(2) Uani 1 1 d . . .
F31 F 0.1978(4) 0.6388(4) 1.01567(15) 0.0593(15) Uani 1 1 d . . .
F32 F 0.0437(5) 0.7074(3) 1.00279(16) 0.0725(19) Uani 1 1 d . . .
F33 F 0.0886(5) 0.5806(4) 1.02039(15) 0.0632(15) Uani 1 1 d . . .
F34 F -0.0904(3) 0.6471(3) 0.87089(16) 0.0428(12) Uani 1 1 d . . .
F35 F -0.0312(4) 0.5151(3) 0.8717(2) 0.0587(15) Uani 1 1 d . . .
F36 F 0.0132(4) 0.5833(4) 0.82174(16) 0.0617(16) Uani 1 1 d . . .
F37 F 0.2076(7) 0.7839(4) 0.7588(3) 0.137(4) Uani 1 1 d . . .
F38 F 0.1324(5) 0.7101(5) 0.7433(4) 0.160(5) Uani 1 1 d . . .
F39 F 0.2345(6) 0.7351(5) 0.7006(2) 0.128(4) Uani 1 1 d . . .
F40 F 0.5512(4) 0.5106(3) 0.68377(14) 0.0500(13) Uani 1 1 d . . .
F41 F 0.6253(3) 0.4516(3) 0.73956(14) 0.0382(11) Uani 1 1 d . . .
F42 F 0.5242(4) 0.4055(3) 0.71125(16) 0.0514(13) Uani 1 1 d . . .
F43 F 0.5279(6) 0.3810(3) 1.00164(16) 0.074(2) Uani 1 1 d . . .
F44 F 0.6449(5) 0.2830(5) 0.9738(2) 0.089(2) Uani 1 1 d . . .
F45 F 0.5160(7) 0.2610(4) 0.99774(18) 0.094(3) Uani 1 1 d . . .
F46 F 0.5169(5) 0.1554(3) 0.85200(18) 0.0655(17) Uani 1 1 d . . .
F47 F 0.4987(4) 0.2403(3) 0.80118(16) 0.0463(12) Uani 1 1 d . . .
F48 F 0.3692(3) 0.2327(3) 0.83392(17) 0.0467(13) Uani 1 1 d . . .
O1 O 0.6285(6) 0.6356(4) 0.7473(2) 0.062(2) Uani 1 1 d . . .
O2 O 0.1807(5) 0.2749(4) 0.91480(19) 0.0478(15) Uani 1 1 d . . .
C120 C 0.7251(11) 0.1864(9) 0.4918(5) 0.034(4) Uani 0.50 1 d P . .
B1 B 0.3431(6) 0.0673(5) 0.3741(2) 0.0197(16) Uani 1 1 d . . .
B2 B 0.3686(6) 0.5428(4) 0.8685(2) 0.0185(16) Uani 1 1 d . . .
C1 C -0.0556(4) 0.0622(4) 0.84366(19) 0.0135(13) Uani 1 1 d . . .
C2 C -0.0759(4) 0.0139(4) 0.86842(19) 0.0142(13) Uani 1 1 d . . .
C3 C 0.0854(5) 0.4206(4) 0.6582(2) 0.0161(14) Uani 1 1 d . . .
C4 C 0.1056(5) 0.4687(4) 0.6336(2) 0.0221(15) Uani 1 1 d . . .
C5 C 0.1972(5) -0.0174(4) 0.8104(2) 0.0240(16) Uani 1 1 d . . .
H5A H 0.2702 -0.0386 0.8147 0.029 Uiso 1 1 calc R . .
H5B H 0.1674 -0.0558 0.8249 0.029 Uiso 1 1 calc R . .
C6 C 0.1795(5) -0.0136(4) 0.7633(2) 0.0257(16) Uani 1 1 d . . .
H6A H 0.2060 -0.0703 0.7516 0.031 Uiso 1 1 calc R . .
H6B H 0.2154 0.0202 0.7484 0.031 Uiso 1 1 calc R . .
C7 C -0.1832(6) 0.3965(5) 0.6644(2) 0.0332(18) Uani 1 1 d . . .
H7A H -0.2275 0.4078 0.6404 0.040 Uiso 1 1 calc R . .
H7B H -0.2114 0.3692 0.6871 0.040 Uiso 1 1 calc R . .
C8 C -0.1786(6) 0.4792(5) 0.6803(2) 0.0301(17) Uani 1 1 d . . .
H8A H -0.2461 0.5144 0.6913 0.036 Uiso 1 1 calc R . .
H8B H -0.1578 0.5095 0.6567 0.036 Uiso 1 1 calc R . .
C9 C 0.3081(5) 0.2796(5) 0.6850(2) 0.0299(17) Uani 1 1 d . . .
H9A H 0.3745 0.2365 0.6789 0.036 Uiso 1 1 calc R . .
H9B H 0.3048 0.3300 0.6682 0.036 Uiso 1 1 calc R . .
C10 C 0.2951(5) 0.2995(5) 0.7314(2) 0.0282(17) Uani 1 1 d . . .
H10A H 0.3463 0.3229 0.7389 0.034 Uiso 1 1 calc R . .
H10B H 0.3051 0.2479 0.7482 0.034 Uiso 1 1 calc R . .
C11 C -0.2691(5) 0.2290(4) 0.8363(2) 0.0252(16) Uani 1 1 d . . .
H11A H -0.3401 0.2579 0.8297 0.030 Uiso 1 1 calc R . .
H11B H -0.2667 0.1868 0.8585 0.030 Uiso 1 1 calc R . .
C12 C -0.2248(5) 0.2921(4) 0.8520(3) 0.0302(17) Uani 1 1 d . . .
H12A H -0.2613 0.3167 0.8785 0.036 Uiso 1 1 calc R . .
H12B H -0.2342 0.3374 0.8309 0.036 Uiso 1 1 calc R . .
C13 C -0.2454(5) 0.0978(4) 0.7787(2) 0.0285(17) Uani 1 1 d . . .
H13A H -0.3189 0.1209 0.7799 0.034 Uiso 1 1 calc R . .
H13B H -0.2232 0.0534 0.7999 0.034 Uiso 1 1 calc R . .
H13C H -0.2208 0.0751 0.7507 0.034 Uiso 1 1 calc R . .
C14 C -0.2503(6) 0.2522(4) 0.7476(2) 0.0312(18) Uani 1 1 d . . .
H14A H -0.2183 0.2297 0.7204 0.037 Uiso 1 1 calc R . .
H14B H -0.2395 0.3044 0.7524 0.037 Uiso 1 1 calc R . .
H14C H -0.3225 0.2626 0.7475 0.037 Uiso 1 1 calc R . .
C15 C -0.0910(6) 0.2031(5) 0.9148(2) 0.0322(18) Uani 1 1 d . . .
H15A H -0.0233 0.1876 0.9251 0.039 Uiso 1 1 calc R . .
H15B H -0.1114 0.1541 0.9154 0.039 Uiso 1 1 calc R . .
H15C H -0.1380 0.2460 0.9329 0.039 Uiso 1 1 calc R . .
C16 C -0.0479(5) 0.3294(4) 0.8670(2) 0.0247(16) Uani 1 1 d . . .
H16A H -0.0436 0.3555 0.8394 0.030 Uiso 1 1 calc R . .
H16B H 0.0185 0.3089 0.8787 0.030 Uiso 1 1 calc R . .
H16C H -0.0951 0.3703 0.8860 0.030 Uiso 1 1 calc R . .
C17 C 0.1505(6) 0.0674(5) 0.8891(2) 0.0263(16) Uani 1 1 d . . .
H17A H 0.2187 0.0304 0.8946 0.032 Uiso 1 1 calc R . .
H17B H 0.1023 0.0412 0.8994 0.032 Uiso 1 1 calc R . .
H17C H 0.1361 0.1201 0.9035 0.032 Uiso 1 1 calc R . .
C18 C 0.2334(5) 0.1357(4) 0.8218(2) 0.0262(16) Uani 1 1 d . . .
H18A H 0.2184 0.1842 0.8398 0.031 Uiso 1 1 calc R . .
H18B H 0.2321 0.1534 0.7922 0.031 Uiso 1 1 calc R . .
H18C H 0.3000 0.0959 0.8274 0.031 Uiso 1 1 calc R . .
C19 C -0.0001(6) -0.0544(4) 0.7577(2) 0.0292(17) Uani 1 1 d . . .
H19A H -0.0721 -0.0346 0.7530 0.035 Uiso 1 1 calc R . .
H19B H 0.0117 -0.0813 0.7855 0.035 Uiso 1 1 calc R . .
H19C H 0.0363 -0.0944 0.7360 0.035 Uiso 1 1 calc R . .
C20 C 0.0407(6) 0.0593(5) 0.6992(2) 0.0321(18) Uani 1 1 d . . .
H20A H 0.0865 0.0120 0.6833 0.039 Uiso 1 1 calc R . .
H20B H 0.0614 0.1077 0.6942 0.039 Uiso 1 1 calc R . .
H20C H -0.0277 0.0723 0.6901 0.039 Uiso 1 1 calc R . .
C21 C -0.0764(6) 0.2306(5) 0.6377(3) 0.0379(19) Uani 1 1 d . . .
H21A H -0.1312 0.2414 0.6187 0.045 Uiso 1 1 calc R . .
H21B H -0.0938 0.2075 0.6644 0.045 Uiso 1 1 calc R . .
H21C H -0.0149 0.1908 0.6248 0.045 Uiso 1 1 calc R . .
C22 C -0.0404(6) 0.3643(5) 0.5948(2) 0.0346(19) Uani 1 1 d . . .
H22A H 0.0257 0.3309 0.5825 0.042 Uiso 1 1 calc R . .
H22B H -0.0453 0.4226 0.5957 0.042 Uiso 1 1 calc R . .
H22C H -0.0928 0.3596 0.5775 0.042 Uiso 1 1 calc R . .
C23 C -0.1635(5) 0.4535(5) 0.7694(2) 0.0280(16) Uani 1 1 d . . .
H23A H -0.2336 0.4891 0.7665 0.034 Uiso 1 1 calc R . .
H23B H -0.1365 0.4720 0.7932 0.034 Uiso 1 1 calc R . .
H23C H -0.1599 0.3959 0.7743 0.034 Uiso 1 1 calc R . .
C24 C -0.0788(6) 0.5611(4) 0.7266(2) 0.0296(17) Uani 1 1 d . . .
H24A H -0.0419 0.5730 0.7017 0.035 Uiso 1 1 calc R . .
H24B H -0.0423 0.5612 0.7518 0.035 Uiso 1 1 calc R . .
H24C H -0.1457 0.6038 0.7292 0.035 Uiso 1 1 calc R . .
C25 C 0.1888(6) 0.4740(4) 0.7365(2) 0.0282(17) Uani 1 1 d . . .
H25A H 0.1258 0.5197 0.7429 0.034 Uiso 1 1 calc R . .
H25B H 0.2117 0.4792 0.7073 0.034 Uiso 1 1 calc R . .
H25C H 0.2398 0.4762 0.7554 0.034 Uiso 1 1 calc R . .
C26 C 0.1513(6) 0.3688(5) 0.8010(2) 0.0274(16) Uani 1 1 d . . .
H26A H 0.2086 0.3751 0.8141 0.033 Uiso 1 1 calc R . .
H26B H 0.1463 0.3147 0.8090 0.033 Uiso 1 1 calc R . .
H26C H 0.0896 0.4132 0.8104 0.033 Uiso 1 1 calc R . .
C27 C 0.2570(6) 0.1342(4) 0.6875(2) 0.0304(17) Uani 1 1 d . . .
H27A H 0.2133 0.1056 0.6782 0.037 Uiso 1 1 calc R . .
H27B H 0.2581 0.1313 0.7182 0.037 Uiso 1 1 calc R . .
H27C H 0.3251 0.1075 0.6752 0.037 Uiso 1 1 calc R . .
C28 C 0.2276(6) 0.2314(5) 0.6135(2) 0.0369(19) Uani 1 1 d . . .
H28A H 0.2981 0.1993 0.6061 0.044 Uiso 1 1 calc R . .
H28B H 0.2096 0.2865 0.6001 0.044 Uiso 1 1 calc R . .
H28C H 0.1849 0.2024 0.6036 0.044 Uiso 1 1 calc R . .
C29 C -0.2280(7) -0.1579(5) 0.9138(3) 0.051(3) Uani 1 1 d . . .
H29A H -0.2563 -0.1374 0.9418 0.062 Uiso 1 1 calc R . .
H29B H -0.1651 -0.2048 0.9165 0.062 Uiso 1 1 calc R . .
H29C H -0.2757 -0.1761 0.8995 0.062 Uiso 1 1 calc R . .
C30 C -0.3062(6) -0.0162(5) 0.8822(3) 0.038(2) Uani 1 1 d . . .
H30A H -0.3511 -0.0353 0.8666 0.045 Uiso 1 1 calc R . .
H30B H -0.2927 0.0292 0.8665 0.045 Uiso 1 1 calc R . .
H30C H -0.3380 0.0037 0.9099 0.045 Uiso 1 1 calc R . .
C31 C -0.1381(10) -0.0575(6) 0.9977(2) 0.065(3) Uani 1 1 d . . .
H31A H -0.1306 -0.0308 1.0234 0.077 Uiso 1 1 calc R . .
H31B H -0.0834 -0.1110 0.9945 0.077 Uiso 1 1 calc R . .
H31C H -0.2025 -0.0664 0.9995 0.077 Uiso 1 1 calc R . .
C32 C -0.2304(6) 0.0756(5) 0.9613(2) 0.0340(18) Uani 1 1 d . . .
H32A H -0.2887 0.0590 0.9580 0.041 Uiso 1 1 calc R . .
H32B H -0.2261 0.1142 0.9385 0.041 Uiso 1 1 calc R . .
H32C H -0.2374 0.1029 0.9884 0.041 Uiso 1 1 calc R . .
C33 C 0.0971(6) -0.1364(5) 0.9330(3) 0.047(2) Uani 1 1 d . . .
H33A H 0.1546 -0.1883 0.9350 0.057 Uiso 1 1 calc R . .
H33B H 0.0747 -0.1141 0.9613 0.057 Uiso 1 1 calc R . .
H33C H 0.1169 -0.0959 0.9157 0.057 Uiso 1 1 calc R . .
C34 C 0.0488(6) -0.1975(5) 0.8711(2) 0.0346(19) Uani 1 1 d . . .
H34A H 0.0711 -0.1613 0.8516 0.042 Uiso 1 1 calc R . .
H34B H -0.0058 -0.2103 0.8590 0.042 Uiso 1 1 calc R . .
H34C H 0.1050 -0.2492 0.8758 0.042 Uiso 1 1 calc R . .
C35 C 0.3342(7) 0.4970(6) 0.6232(3) 0.056(3) Uani 1 1 d . A .
H35A H 0.3664 0.4765 0.5957 0.068 Uiso 1 1 calc R . .
H35B H 0.3185 0.4525 0.6387 0.068 Uiso 1 1 calc R . .
H35C H 0.3798 0.5149 0.6391 0.068 Uiso 1 1 calc R . .
C36 C 0.2646(11) 0.6378(8) 0.5919(4) 0.092(4) Uani 1 1 d . A .
H36A H 0.3309 0.6377 0.5985 0.110 Uiso 1 1 calc R . .
H36B H 0.2136 0.6915 0.5993 0.110 Uiso 1 1 calc R . .
H36C H 0.2640 0.6285 0.5617 0.110 Uiso 1 1 calc R . .
C37 C 0.2541(12) 0.4087(9) 0.5426(5) 0.053(5) Uiso 0.62(2) 1 d P A 1
H37A H 0.2602 0.3819 0.5154 0.079 Uiso 0.62(2) 1 calc PR A 1
H37B H 0.2429 0.3721 0.5651 0.079 Uiso 0.62(2) 1 calc PR A 1
H37C H 0.3160 0.4195 0.5471 0.079 Uiso 0.62(2) 1 calc PR A 1
C37A C 0.1452(19) 0.4267(15) 0.5289(8) 0.049(8) Uiso 0.38(2) 1 d P A 2
H37D H 0.2063 0.3819 0.5193 0.074 Uiso 0.38(2) 1 calc PR A 2
H37E H 0.1011 0.4467 0.5055 0.074 Uiso 0.38(2) 1 calc PR A 2
H37F H 0.1104 0.4056 0.5516 0.074 Uiso 0.38(2) 1 calc PR A 2
C38 C 0.1666(10) 0.5469(8) 0.5061(3) 0.081(4) Uani 1 1 d . A .
H38A H 0.2155 0.5743 0.5097 0.098 Uiso 1 1 calc R . .
H38B H 0.0993 0.5889 0.5049 0.098 Uiso 1 1 calc R . .
H38C H 0.1836 0.5156 0.4798 0.098 Uiso 1 1 calc R . .
C39 C -0.0072(13) 0.6898(7) 0.6300(4) 0.130(8) Uani 1 1 d . A .
H39A H -0.0442 0.7479 0.6227 0.156 Uiso 1 1 calc R . .
H39B H 0.0535 0.6861 0.6441 0.156 Uiso 1 1 calc R . .
H39C H -0.0498 0.6683 0.6489 0.156 Uiso 1 1 calc R . .
C40 C -0.0665(9) 0.6183(9) 0.5743(6) 0.130(8) Uani 1 1 d . A .
H40A H -0.0642 0.5637 0.5853 0.156 Uiso 1 1 calc R . .
H40B H -0.0628 0.6179 0.5435 0.156 Uiso 1 1 calc R . .
H40C H -0.1293 0.6608 0.5844 0.156 Uiso 1 1 calc R . .
C41 C 0.0115(5) -0.1536(4) 0.9129(2) 0.0256(16) Uani 1 1 d . . .
H41 H -0.0084 -0.1931 0.9321 0.031 Uiso 1 1 calc R . .
C42 C -0.2074(5) -0.0882(5) 0.8880(2) 0.0268(16) Uani 1 1 d . . .
H42 H -0.1835 -0.1112 0.8593 0.032 Uiso 1 1 calc R . .
C43 C -0.1346(6) -0.0017(4) 0.9597(2) 0.0265(16) Uani 1 1 d . . .
H43 H -0.0781 0.0187 0.9639 0.032 Uiso 1 1 calc R . .
C44 C 0.1689(9) 0.4877(6) 0.5430(3) 0.062(3) Uani 1 1 d . . .
H44 H 0.1104 0.4700 0.5387 0.074 Uiso 1 1 calc R A 1
C45 C 0.0222(8) 0.6380(6) 0.5897(3) 0.070(4) Uani 1 1 d . . .
H45 H 0.0409 0.6731 0.5674 0.084 Uiso 1 1 calc R A .
C46 C 0.2412(8) 0.5677(6) 0.6172(3) 0.052(3) Uani 1 1 d . . .
H46 H 0.2166 0.5905 0.6459 0.062 Uiso 1 1 calc R A .
C47 C 0.4506(5) -0.0511(4) 0.4256(2) 0.0248(16) Uani 1 1 d . . .
H47 H 0.4578 -0.0078 0.4414 0.030 Uiso 1 1 calc R . .
C48 C 0.4814(5) -0.1968(4) 0.4182(2) 0.0268(16) Uani 1 1 d . . .
H48 H 0.5087 -0.2526 0.4281 0.032 Uiso 1 1 calc R . .
C49 C 0.3906(5) -0.0966(4) 0.3670(2) 0.0238(16) Uani 1 1 d . . .
H49 H 0.3566 -0.0858 0.3415 0.029 Uiso 1 1 calc R . .
C50 C 0.1550(6) 0.0769(5) 0.3874(2) 0.0304(17) Uani 1 1 d . . .
H50 H 0.1612 0.0515 0.3608 0.037 Uiso 1 1 calc R . .
C51 C 0.2209(6) 0.1291(4) 0.4413(2) 0.0276(17) Uani 1 1 d . . .
H51 H 0.2745 0.1410 0.4527 0.033 Uiso 1 1 calc R . .
C52 C 0.0536(6) 0.1292(5) 0.4504(3) 0.041(2) Uani 1 1 d . . .
H52 H -0.0079 0.1412 0.4666 0.050 Uiso 1 1 calc R . .
C53 C 0.2523(5) 0.1341(4) 0.3033(2) 0.0181(14) Uani 1 1 d . . .
H53 H 0.1960 0.1669 0.3202 0.022 Uiso 1 1 calc R . .
C54 C 0.4141(5) 0.0312(4) 0.2959(2) 0.0180(14) Uani 1 1 d . . .
H54 H 0.4711 -0.0087 0.3078 0.022 Uiso 1 1 calc R . .
C55 C 0.3328(5) 0.0998(4) 0.2337(2) 0.0204(15) Uani 1 1 d . . .
H55 H 0.3326 0.1076 0.2040 0.024 Uiso 1 1 calc R . .
C56 C 0.3684(5) 0.2097(4) 0.3919(2) 0.0225(15) Uani 1 1 d . . .
H56 H 0.2975 0.2346 0.3952 0.027 Uiso 1 1 calc R . .
C57 C 0.5132(5) 0.0936(4) 0.3778(2) 0.0234(15) Uani 1 1 d . . .
H57 H 0.5453 0.0362 0.3720 0.028 Uiso 1 1 calc R . .
C58 C 0.5297(6) 0.2261(5) 0.3898(2) 0.0317(18) Uani 1 1 d . . .
H58 H 0.5699 0.2596 0.3922 0.038 Uiso 1 1 calc R . .
C59 C 0.1742(5) 0.5645(4) 0.8696(2) 0.0231(15) Uani 1 1 d . . .
H59 H 0.1852 0.5456 0.8414 0.028 Uiso 1 1 calc R . .
C60 C 0.2345(5) 0.5950(4) 0.9324(2) 0.0255(16) Uani 1 1 d . . .
H60 H 0.2865 0.5998 0.9483 0.031 Uiso 1 1 calc R . .
C61 C 0.0605(5) 0.6081(4) 0.9296(2) 0.0269(16) Uani 1 1 d . . .
H61 H -0.0047 0.6207 0.9427 0.032 Uiso 1 1 calc R . .
C62 C 0.2938(5) 0.6253(4) 0.7988(2) 0.0210(15) Uani 1 1 d . . .
H62 H 0.2383 0.6590 0.8158 0.025 Uiso 1 1 calc R . .
C63 C 0.4462(5) 0.5126(4) 0.7903(2) 0.0194(15) Uani 1 1 d . . .
H63 H 0.4984 0.4667 0.8013 0.023 Uiso 1 1 calc R . .
C64 C 0.3765(6) 0.5955(4) 0.7296(2) 0.0243(16) Uani 1 1 d . . .
H64 H 0.3780 0.6067 0.7002 0.029 Uiso 1 1 calc R . .
C65 C 0.4597(5) 0.4216(4) 0.9221(2) 0.0226(15) Uani 1 1 d . . .
H65 H 0.4583 0.4641 0.9408 0.027 Uiso 1 1 calc R . .
C66 C 0.4212(5) 0.3794(4) 0.8572(2) 0.0202(15) Uani 1 1 d . . .
H66 H 0.3934 0.3920 0.8304 0.024 Uiso 1 1 calc R . .
C67 C 0.5018(5) 0.2748(4) 0.9091(2) 0.0240(16) Uani 1 1 d . . .
H67 H 0.5293 0.2183 0.9179 0.029 Uiso 1 1 calc R . .
C68 C 0.5367(5) 0.5643(4) 0.8901(2) 0.0232(15) Uani 1 1 d . . .
H68 H 0.5692 0.5059 0.8874 0.028 Uiso 1 1 calc R . .
C69 C 0.3905(5) 0.6850(4) 0.8887(2) 0.0211(15) Uani 1 1 d . . .
H69 H 0.3204 0.7115 0.8857 0.025 Uiso 1 1 calc R . .
C70 C 0.5517(6) 0.6961(5) 0.9027(2) 0.0299(17) Uani 1 1 d . . .
H70 H 0.5907 0.7289 0.9089 0.036 Uiso 1 1 calc R . .
C71 C 0.3330(5) 0.0764(4) 0.3228(2) 0.0177(14) Uani 1 1 d . . .
C72 C 0.2516(5) 0.1452(4) 0.2597(2) 0.0196(15) Uani 1 1 d . . .
C73 C 0.4141(5) 0.0428(4) 0.2527(2) 0.0162(14) Uani 1 1 d . . .
C74 C 0.4108(5) 0.1243(4) 0.38327(19) 0.0183(14) Uani 1 1 d . . .
C75 C 0.5724(6) 0.1424(5) 0.3804(2) 0.0327(18) Uani 1 1 d . . .
C76 C 0.4268(6) 0.2588(4) 0.3956(2) 0.0259(16) Uani 1 1 d . . .
C77 C 0.3989(5) -0.0299(4) 0.3885(2) 0.0214(15) Uani 1 1 d . . .
C78 C 0.4300(5) -0.1778(4) 0.3814(2) 0.0233(15) Uani 1 1 d . . .
C79 C 0.4918(5) -0.1318(4) 0.4401(2) 0.0250(16) Uani 1 1 d . . .
C80 C 0.2351(5) 0.0951(4) 0.4008(2) 0.0223(15) Uani 1 1 d . . .
C81 C 0.1323(6) 0.1458(5) 0.4650(2) 0.0306(17) Uani 1 1 d . . .
C82 C 0.0662(7) 0.0943(6) 0.4112(3) 0.046(2) Uani 1 1 d . . .
C83 C 0.3679(5) 0.5587(4) 0.8179(2) 0.0169(14) Uani 1 1 d . . .
C84 C 0.2987(5) 0.6433(4) 0.7566(2) 0.0232(16) Uani 1 1 d . . .
C85 C 0.4516(5) 0.5305(4) 0.7478(2) 0.0204(15) Uani 1 1 d . . .
C86 C 0.4205(5) 0.4443(4) 0.8822(2) 0.0183(14) Uani 1 1 d . . .
C87 C 0.4614(5) 0.2967(4) 0.8701(2) 0.0218(15) Uani 1 1 d . . .
C88 C 0.5000(5) 0.3399(4) 0.9350(2) 0.0223(15) Uani 1 1 d . . .
C89 C 0.4336(5) 0.5979(4) 0.88455(19) 0.0165(14) Uani 1 1 d . . .
C90 C 0.5942(5) 0.6118(5) 0.8993(2) 0.0292(17) Uani 1 1 d . . .
C91 C 0.4481(6) 0.7327(4) 0.8968(2) 0.0233(16) Uani 1 1 d . . .
C92 C 0.2556(5) 0.5707(4) 0.8905(2) 0.0191(14) Uani 1 1 d . . .
C93 C 0.0785(5) 0.5850(4) 0.8885(2) 0.0224(15) Uani 1 1 d . . .
C94 C 0.1380(6) 0.6127(4) 0.9516(2) 0.0274(17) Uani 1 1 d . . .
C95 C 0.5449(7) -0.1482(6) 0.4801(3) 0.043(2) Uani 1 1 d . . .
C96 C 0.4167(6) -0.2445(5) 0.3566(3) 0.0357(19) Uani 1 1 d . . .
C97 C 0.3774(7) 0.3487(4) 0.4062(3) 0.0349(19) Uani 1 1 d . . .
C98 C 0.6831(7) 0.1050(6) 0.3713(3) 0.051(2) Uani 1 1 d . . .
C99 C 0.5070(5) -0.0063(4) 0.2271(2) 0.0248(16) Uani 1 1 d . . .
C100 C 0.1641(6) 0.2069(4) 0.2393(2) 0.0283(17) Uani 1 1 d . . .
C101 C -0.0174(11) 0.0717(9) 0.3953(4) 0.082(4) Uiso 1 1 d . . .
C102 C 0.1205(7) 0.1829(7) 0.5075(3) 0.049(2) Uani 1 1 d . . .
C103 C -0.0067(5) 0.5831(5) 0.8632(3) 0.0311(18) Uani 1 1 d . . .
C104 C 0.1186(6) 0.6361(5) 0.9970(3) 0.038(2) Uani 1 1 d . . .
C105 C 0.3972(6) 0.8255(5) 0.9005(2) 0.0344(19) Uani 1 1 d . . .
C106 C 0.7053(7) 0.5691(7) 0.9044(4) 0.059(3) Uani 1 1 d . . .
C107 C 0.5443(7) 0.3179(5) 0.9776(2) 0.042(2) Uani 1 1 d . . .
C108 C 0.4610(6) 0.2306(4) 0.8411(3) 0.0324(19) Uani 1 1 d . . .
C109 C 0.5374(6) 0.4759(5) 0.7206(2) 0.0284(17) Uani 1 1 d . . .
C110 C 0.2169(6) 0.7139(5) 0.7385(3) 0.039(2) Uani 1 1 d . . .
C111 C 0.5868(8) 0.6744(6) 0.7867(3) 0.055(3) Uani 1 1 d . . .
H11C H 0.6373 0.6901 0.8010 0.066 Uiso 1 1 calc R . .
H11D H 0.5649 0.6361 0.8054 0.066 Uiso 1 1 calc R . .
C112 C 0.5010(8) 0.7485(6) 0.7770(3) 0.060(3) Uani 1 1 d . . .
H11E H 0.5040 0.7973 0.7918 0.072 Uiso 1 1 calc R . .
H11F H 0.4373 0.7401 0.7859 0.072 Uiso 1 1 calc R . .
C113 C 0.5073(8) 0.7617(6) 0.7298(3) 0.051(2) Uani 1 1 d . . .
H11G H 0.4502 0.7539 0.7165 0.061 Uiso 1 1 calc R . .
H11H H 0.5077 0.8182 0.7227 0.061 Uiso 1 1 calc R . .
C114 C 0.6029(8) 0.6980(6) 0.7159(3) 0.053(2) Uani 1 1 d . . .
H11I H 0.5957 0.6742 0.6889 0.064 Uiso 1 1 calc R . .
H11J H 0.6560 0.7228 0.7117 0.064 Uiso 1 1 calc R . .
C115 C 0.1722(8) 0.3593(5) 0.9191(3) 0.052(2) Uani 1 1 d . . .
H11K H 0.1019 0.3959 0.9154 0.063 Uiso 1 1 calc R . .
H11L H 0.2155 0.3740 0.8971 0.063 Uiso 1 1 calc R . .
C116 C 0.2025(9) 0.3717(6) 0.9607(3) 0.064(3) Uani 1 1 d . . .
H11M H 0.1449 0.4094 0.9776 0.076 Uiso 1 1 calc R . .
H11N H 0.2567 0.3955 0.9583 0.076 Uiso 1 1 calc R . .
C117 C 0.2388(10) 0.2868(7) 0.9802(3) 0.073(3) Uani 1 1 d . . .
H11O H 0.3079 0.2729 0.9895 0.088 Uiso 1 1 calc R . .
H11P H 0.1944 0.2832 1.0048 0.088 Uiso 1 1 calc R . .
C118 C 0.2360(18) 0.2312(8) 0.9472(5) 0.167(11) Uani 1 1 d . . .
H11Q H 0.3053 0.2001 0.9365 0.201 Uiso 1 1 calc R . .
H11R H 0.2061 0.1906 0.9590 0.201 Uiso 1 1 calc R . .
O3 O 0.820(3) 0.191(3) 0.5384(14) 0.238(18) Uiso 0.50 1 d P . .
C121 C 0.834(2) 0.1198(19) 0.5427(9) 0.088(8) Uiso 0.50 1 d P . .
C122 C 0.7719(13) 0.0987(11) 0.5139(6) 0.043(4) Uiso 0.50 1 d P . .
C123 C 0.530(2) -0.496(2) 0.5194(10) 0.052(9) Uiso 0.50 1 d P . .
O4 O 0.4637(18) -0.3842(15) 0.4595(7) 0.129(8) Uiso 0.50 1 d P . .
C131 C -0.5366(15) 0.0017(13) 0.9737(6) 0.056(5) Uiso 0.50 1 d P . .
C130 C -0.4894(17) -0.0657(14) 0.9878(7) 0.063(6) Uiso 0.50 1 d P . .
O5 O -0.529(2) 0.0768(18) 0.9622(9) 0.158(10) Uiso 0.50 1 d P . .
C125 C 0.4174(19) -0.4319(16) 0.4551(8) 0.076(7) Uiso 0.50 1 d P . .
C119 C 0.767(2) 0.2335(19) 0.5153(10) 0.097(9) Uiso 0.50 1 d P . .
C126 C 0.520(3) -0.475(2) 0.5160(13) 0.083(14) Uiso 0.50 1 d P . .

loop_
_atom_site_aniso_label
_atom_site_aniso_U_11
_atom_site_aniso_U_22
_atom_site_aniso_U_33
_atom_site_aniso_U_23
_atom_site_aniso_U_13
_atom_site_aniso_U_12
Cr1 0.0112(5) 0.0096(5) 0.0089(5) -0.0030(4) 0.0030(4) -0.0043(4)
Cr2 0.0122(5) 0.0119(5) 0.0092(5) -0.0003(4) 0.0012(4) -0.0039(4)
Si1 0.0205(10) 0.0192(9) 0.0130(9) 0.0043(7) -0.0020(7) -0.0106(8)
Si2 0.0314(11) 0.0225(10) 0.0218(11) 0.0089(8) 0.0073(9) -0.0054(9)
P1 0.0198(9) 0.0173(8) 0.0181(9) -0.0042(7) 0.0030(7) -0.0073(7)
P2 0.0162(9) 0.0187(9) 0.0235(10) -0.0021(7) -0.0021(7) -0.0071(7)
P3 0.0170(9) 0.0166(8) 0.0155(9) 0.0016(7) -0.0024(7) -0.0046(7)
P4 0.0227(10) 0.0169(9) 0.0196(9) -0.0045(7) -0.0036(7) -0.0035(7)
P8 0.0187(9) 0.0180(9) 0.0188(9) -0.0001(7) 0.0033(7) -0.0021(7)
P9 0.0193(9) 0.0244(9) 0.0207(10) 0.0013(7) -0.0061(7) -0.0065(8)
P10 0.0189(9) 0.0179(9) 0.0199(9) 0.0013(7) 0.0003(7) -0.0012(7)
P12 0.0196(9) 0.0224(9) 0.0157(9) -0.0005(7) -0.0011(7) -0.0082(7)
N1 0.009(3) 0.010(2) 0.013(3) -0.004(2) 0.003(2) -0.003(2)
N2 0.010(3) 0.015(3) 0.011(3) -0.007(2) 0.002(2) -0.002(2)
F1 0.118(8) 0.87(4) 0.196(12) -0.34(2) 0.118(9) -0.290(17)
F2 0.043(3) 0.075(4) 0.127(6) -0.017(4) -0.038(4) -0.016(3)
F3 0.270(13) 0.214(11) 0.116(7) 0.079(7) -0.107(8) -0.216(11)
F4 0.051(4) 0.276(12) 0.103(6) -0.142(8) 0.010(4) -0.017(6)
F5 0.085(4) 0.065(3) 0.037(3) -0.028(3) 0.006(3) -0.038(3)
F6 0.262(11) 0.094(5) 0.021(3) 0.003(3) -0.028(4) -0.107(6)
F7 0.063(4) 0.087(4) 0.107(5) -0.045(4) 0.015(3) -0.057(4)
F8 0.073(4) 0.054(3) 0.041(3) -0.017(2) -0.008(3) -0.036(3)
F9 0.133(6) 0.024(3) 0.074(4) 0.000(3) -0.053(4) -0.013(3)
F10 0.163(7) 0.036(3) 0.088(5) 0.007(3) -0.095(5) -0.001(4)
F11 0.092(5) 0.102(5) 0.075(4) 0.030(4) -0.060(4) -0.053(4)
F12 0.087(5) 0.138(6) 0.026(3) -0.009(3) -0.019(3) -0.008(4)
F13 0.016(2) 0.066(3) 0.039(3) -0.021(2) 0.0057(19) -0.012(2)
F14 0.034(3) 0.081(4) 0.011(2) -0.003(2) 0.0019(19) 0.013(2)
F15 0.045(3) 0.030(3) 0.063(3) -0.017(2) 0.024(3) -0.003(2)
F16 0.032(3) 0.057(3) 0.028(3) -0.009(2) -0.006(2) 0.014(2)
F17 0.039(3) 0.044(3) 0.074(4) 0.034(3) -0.014(3) -0.006(2)
F18 0.039(3) 0.042(3) 0.048(3) -0.011(2) -0.027(2) -0.002(2)
F19 0.169(7) 0.027(3) 0.050(4) -0.006(2) 0.034(4) -0.005(4)
F20 0.084(4) 0.037(3) 0.092(4) -0.006(3) 0.015(3) -0.031(3)
F21 0.079(4) 0.028(3) 0.141(6) -0.008(3) -0.047(4) 0.007(3)
F22 0.032(3) 0.071(4) 0.182(8) -0.006(4) 0.021(4) -0.027(3)
F23 0.052(4) 0.100(5) 0.090(5) -0.022(4) 0.032(4) -0.002(4)
F24 0.020(3) 0.088(5) 0.128(6) 0.048(4) -0.011(3) -0.007(3)
F25 0.030(3) 0.093(4) 0.078(4) -0.031(3) -0.010(3) -0.022(3)
F26 0.039(4) 0.204(10) 0.129(7) -0.096(7) -0.003(4) -0.009(5)
F27 0.060(5) 0.118(7) 0.411(19) 0.135(10) -0.126(8) -0.043(5)
F28 0.085(5) 0.029(3) 0.158(7) -0.012(3) 0.039(5) -0.028(3)
F29 0.069(4) 0.033(3) 0.034(3) -0.010(2) 0.000(3) 0.008(2)
F30 0.131(6) 0.024(3) 0.059(4) 0.008(2) -0.052(4) -0.002(3)
F31 0.064(4) 0.084(4) 0.028(3) -0.024(3) 0.003(3) -0.023(3)
F32 0.085(4) 0.058(3) 0.033(3) -0.020(3) -0.006(3) 0.030(3)
F33 0.080(4) 0.081(4) 0.030(3) 0.001(3) 0.011(3) -0.032(3)
F34 0.029(3) 0.032(2) 0.061(3) -0.011(2) -0.010(2) 0.000(2)
F35 0.043(3) 0.031(3) 0.111(5) -0.003(3) -0.017(3) -0.022(2)
F36 0.036(3) 0.115(5) 0.036(3) -0.021(3) -0.003(2) -0.025(3)
F37 0.159(8) 0.027(3) 0.181(9) 0.001(4) -0.080(7) 0.034(4)
F38 0.033(4) 0.138(7) 0.301(13) 0.171(8) -0.071(5) -0.024(4)
F39 0.086(5) 0.139(7) 0.084(5) 0.083(5) 0.003(4) 0.045(5)
F40 0.052(3) 0.056(3) 0.024(3) 0.009(2) 0.010(2) 0.002(2)
F41 0.027(2) 0.048(3) 0.034(3) -0.004(2) 0.003(2) -0.007(2)
F42 0.058(3) 0.039(3) 0.056(3) -0.023(2) 0.012(3) -0.015(2)
F43 0.142(6) 0.042(3) 0.031(3) 0.003(2) -0.033(3) -0.019(3)
F44 0.065(4) 0.116(6) 0.060(4) 0.000(4) -0.037(3) 0.007(4)
F45 0.186(8) 0.089(5) 0.043(3) 0.043(3) -0.045(4) -0.089(5)
F46 0.092(4) 0.020(2) 0.076(4) -0.002(2) -0.051(3) -0.001(3)
F47 0.047(3) 0.050(3) 0.049(3) -0.017(2) 0.002(2) -0.025(2)
F48 0.028(3) 0.047(3) 0.076(4) -0.017(3) -0.008(2) -0.024(2)
O1 0.084(5) 0.043(4) 0.040(4) 0.005(3) -0.007(3) 0.004(3)
O2 0.058(4) 0.039(3) 0.048(4) -0.001(3) -0.018(3) -0.016(3)
C120 0.026(8) 0.029(8) 0.045(10) 0.005(7) 0.003(7) -0.008(7)
B1 0.022(4) 0.024(4) 0.014(4) -0.005(3) -0.004(3) -0.007(3)
B2 0.015(4) 0.014(4) 0.026(4) -0.002(3) -0.003(3) -0.003(3)
C1 0.011(3) 0.017(3) 0.013(3) -0.003(3) -0.001(3) -0.006(3)
C2 0.010(3) 0.018(3) 0.015(3) -0.002(3) -0.002(3) -0.004(3)
C3 0.015(3) 0.017(3) 0.014(3) -0.005(3) 0.000(3) -0.002(3)
C4 0.026(4) 0.019(3) 0.018(4) 0.003(3) 0.002(3) -0.004(3)
C5 0.020(4) 0.018(3) 0.028(4) 0.002(3) -0.007(3) 0.001(3)
C6 0.024(4) 0.019(3) 0.026(4) -0.004(3) -0.001(3) 0.002(3)
C7 0.030(4) 0.035(4) 0.030(4) 0.007(3) -0.011(3) -0.004(3)
C8 0.026(4) 0.032(4) 0.025(4) 0.007(3) -0.005(3) 0.000(3)
C9 0.024(4) 0.029(4) 0.032(4) -0.003(3) 0.009(3) -0.005(3)
C10 0.015(4) 0.040(4) 0.030(4) 0.001(3) -0.003(3) -0.010(3)
C11 0.016(4) 0.024(4) 0.037(4) -0.008(3) 0.009(3) -0.010(3)
C12 0.027(4) 0.027(4) 0.042(5) -0.007(3) 0.002(3) -0.017(3)
C13 0.023(4) 0.025(4) 0.042(5) -0.003(3) -0.010(3) -0.011(3)
C14 0.028(4) 0.028(4) 0.035(4) 0.009(3) -0.013(3) -0.005(3)
C15 0.048(5) 0.027(4) 0.022(4) -0.008(3) 0.004(4) -0.016(4)
C16 0.021(4) 0.020(3) 0.036(4) -0.002(3) 0.000(3) -0.010(3)
C17 0.030(4) 0.033(4) 0.022(4) 0.003(3) -0.007(3) -0.017(3)
C18 0.024(4) 0.030(4) 0.029(4) 0.000(3) -0.001(3) -0.015(3)
C19 0.039(5) 0.021(4) 0.029(4) -0.005(3) -0.003(3) -0.011(3)
C20 0.040(5) 0.031(4) 0.020(4) -0.006(3) -0.003(3) -0.007(4)
C21 0.036(5) 0.034(4) 0.045(5) -0.004(4) -0.015(4) -0.011(4)
C22 0.037(5) 0.043(5) 0.020(4) -0.003(3) -0.011(3) -0.007(4)
C23 0.023(4) 0.032(4) 0.027(4) -0.001(3) 0.002(3) -0.007(3)
C24 0.032(4) 0.019(4) 0.033(4) -0.001(3) 0.002(3) -0.002(3)
C25 0.032(4) 0.029(4) 0.028(4) -0.001(3) -0.002(3) -0.015(3)
C26 0.033(4) 0.034(4) 0.016(4) 0.001(3) -0.002(3) -0.012(3)
C27 0.030(4) 0.019(4) 0.036(5) 0.001(3) 0.000(3) -0.001(3)
C28 0.041(5) 0.040(5) 0.022(4) -0.007(3) 0.004(4) -0.004(4)
C29 0.038(5) 0.034(5) 0.088(8) 0.004(5) 0.008(5) -0.023(4)
C30 0.028(4) 0.056(5) 0.038(5) 0.007(4) -0.010(4) -0.024(4)
C31 0.132(10) 0.050(6) 0.011(4) 0.005(4) 0.011(5) -0.034(6)
C32 0.036(5) 0.045(5) 0.021(4) -0.009(3) 0.009(3) -0.015(4)
C33 0.036(5) 0.034(5) 0.069(6) 0.006(4) -0.029(5) -0.004(4)
C34 0.034(4) 0.026(4) 0.040(5) 0.008(3) -0.004(4) -0.005(3)
C35 0.047(6) 0.078(7) 0.058(6) 0.014(5) -0.010(5) -0.040(6)
C36 0.120(11) 0.082(9) 0.101(10) 0.027(7) 0.003(8) -0.074(9)
C38 0.118(10) 0.090(9) 0.020(5) 0.018(5) 0.005(6) -0.017(8)
C39 0.176(15) 0.041(6) 0.099(10) 0.023(7) 0.094(11) 0.037(8)
C40 0.033(7) 0.111(11) 0.215(19) 0.101(12) 0.009(9) 0.001(7)
C41 0.031(4) 0.019(3) 0.028(4) 0.008(3) -0.008(3) -0.009(3)
C42 0.028(4) 0.037(4) 0.024(4) -0.008(3) 0.009(3) -0.023(3)
C43 0.038(4) 0.032(4) 0.013(4) 0.002(3) 0.001(3) -0.017(3)
C44 0.096(9) 0.061(6) 0.027(5) 0.006(4) 0.000(5) -0.028(6)
C45 0.071(7) 0.038(5) 0.067(7) 0.028(5) 0.044(6) 0.014(5)
C46 0.079(7) 0.056(6) 0.034(5) 0.000(4) 0.008(5) -0.043(6)
C47 0.030(4) 0.029(4) 0.014(4) -0.009(3) 0.001(3) -0.009(3)
C48 0.022(4) 0.024(4) 0.027(4) 0.001(3) 0.000(3) 0.001(3)
C49 0.017(4) 0.032(4) 0.023(4) 0.002(3) -0.005(3) -0.008(3)
C50 0.035(4) 0.036(4) 0.023(4) -0.016(3) 0.008(3) -0.016(4)
C51 0.028(4) 0.036(4) 0.015(4) -0.005(3) 0.004(3) -0.006(3)
C52 0.033(5) 0.055(5) 0.037(5) -0.015(4) 0.014(4) -0.018(4)
C53 0.021(4) 0.018(3) 0.017(4) -0.009(3) 0.000(3) -0.008(3)
C54 0.013(3) 0.022(3) 0.017(4) -0.002(3) -0.003(3) -0.003(3)
C55 0.028(4) 0.022(3) 0.010(3) -0.008(3) -0.004(3) -0.005(3)
C56 0.021(4) 0.027(4) 0.017(4) 0.000(3) -0.001(3) -0.004(3)
C57 0.018(4) 0.026(4) 0.023(4) -0.006(3) 0.003(3) -0.004(3)
C58 0.035(5) 0.032(4) 0.032(4) 0.001(3) -0.003(4) -0.016(4)
C59 0.025(4) 0.015(3) 0.027(4) -0.003(3) 0.004(3) -0.005(3)
C60 0.027(4) 0.022(4) 0.025(4) -0.003(3) 0.001(3) -0.004(3)
C61 0.020(4) 0.025(4) 0.033(4) -0.004(3) 0.007(3) -0.006(3)
C62 0.020(4) 0.016(3) 0.029(4) -0.006(3) -0.002(3) -0.007(3)
C63 0.017(4) 0.014(3) 0.027(4) 0.001(3) -0.005(3) -0.004(3)
C64 0.042(5) 0.019(4) 0.017(4) 0.003(3) -0.006(3) -0.017(3)
C65 0.028(4) 0.023(4) 0.016(4) -0.003(3) 0.005(3) -0.009(3)
C66 0.016(3) 0.023(4) 0.022(4) 0.005(3) -0.003(3) -0.007(3)
C67 0.017(4) 0.023(4) 0.033(4) 0.009(3) -0.003(3) -0.010(3)
C68 0.020(4) 0.019(3) 0.030(4) 0.001(3) -0.001(3) -0.006(3)
C69 0.022(4) 0.022(4) 0.017(4) 0.002(3) -0.004(3) -0.005(3)
C70 0.040(5) 0.032(4) 0.027(4) 0.000(3) -0.008(3) -0.024(4)
C71 0.022(4) 0.021(3) 0.014(3) -0.002(3) -0.002(3) -0.012(3)
C72 0.019(4) 0.017(3) 0.022(4) -0.006(3) -0.006(3) -0.005(3)
C73 0.014(3) 0.016(3) 0.017(4) -0.009(3) 0.001(3) -0.003(3)
C74 0.024(4) 0.022(3) 0.008(3) -0.003(3) -0.002(3) -0.007(3)
C75 0.027(4) 0.041(5) 0.029(4) -0.005(3) 0.003(3) -0.010(4)
C76 0.041(5) 0.027(4) 0.011(4) 0.002(3) -0.004(3) -0.012(3)
C77 0.020(4) 0.030(4) 0.015(4) -0.005(3) 0.006(3) -0.009(3)
C78 0.014(3) 0.025(4) 0.031(4) -0.007(3) 0.001(3) -0.008(3)
C79 0.025(4) 0.026(4) 0.020(4) -0.001(3) 0.001(3) -0.004(3)
C80 0.024(4) 0.017(3) 0.022(4) 0.000(3) 0.000(3) -0.002(3)
C81 0.029(4) 0.038(4) 0.020(4) -0.010(3) 0.002(3) -0.006(3)
C82 0.043(5) 0.078(7) 0.035(5) -0.024(5) 0.011(4) -0.042(5)
C83 0.019(4) 0.014(3) 0.020(4) 0.000(3) -0.004(3) -0.009(3)
C84 0.028(4) 0.010(3) 0.027(4) 0.002(3) -0.007(3) -0.001(3)
C85 0.026(4) 0.018(3) 0.020(4) 0.001(3) -0.004(3) -0.011(3)
C86 0.009(3) 0.016(3) 0.027(4) -0.001(3) 0.004(3) -0.002(3)
C87 0.015(3) 0.018(3) 0.034(4) -0.001(3) -0.007(3) -0.007(3)
C88 0.024(4) 0.025(4) 0.018(4) 0.004(3) -0.002(3) -0.009(3)
C89 0.022(4) 0.015(3) 0.013(3) 0.000(3) 0.003(3) -0.007(3)
C90 0.024(4) 0.032(4) 0.034(4) 0.002(3) -0.006(3) -0.012(3)
C91 0.041(5) 0.019(3) 0.012(3) -0.002(3) -0.001(3) -0.013(3)
C92 0.020(4) 0.014(3) 0.021(4) 0.001(3) 0.002(3) -0.004(3)
C93 0.018(4) 0.020(3) 0.029(4) -0.001(3) 0.000(3) -0.007(3)
C94 0.037(4) 0.022(4) 0.020(4) -0.001(3) 0.000(3) -0.006(3)
C95 0.048(5) 0.048(5) 0.029(5) 0.009(4) -0.008(4) -0.012(5)
C96 0.039(5) 0.040(5) 0.035(5) 0.001(4) -0.010(4) -0.021(4)
C97 0.052(5) 0.021(4) 0.033(5) 0.007(3) -0.008(4) -0.015(4)
C98 0.035(5) 0.042(5) 0.076(7) 0.002(5) -0.001(5) -0.013(4)
C99 0.020(4) 0.031(4) 0.018(4) -0.005(3) 0.002(3) -0.002(3)
C100 0.029(4) 0.025(4) 0.023(4) -0.009(3) -0.004(3) 0.000(3)
C102 0.039(5) 0.084(7) 0.030(5) -0.022(5) 0.018(4) -0.030(5)
C103 0.022(4) 0.030(4) 0.046(5) -0.013(3) 0.005(3) -0.015(3)
C104 0.031(5) 0.047(5) 0.029(5) -0.007(4) 0.003(4) -0.005(4)
C105 0.051(5) 0.025(4) 0.033(5) 0.004(3) -0.005(4) -0.020(4)
C106 0.033(5) 0.061(7) 0.094(9) 0.019(6) -0.021(6) -0.030(5)
C107 0.070(7) 0.034(5) 0.024(4) 0.004(4) -0.007(4) -0.022(5)
C108 0.034(4) 0.021(4) 0.043(5) 0.003(3) -0.024(4) -0.007(3)
C109 0.031(4) 0.030(4) 0.022(4) -0.001(3) -0.001(3) -0.009(3)
C110 0.039(5) 0.024(4) 0.039(5) 0.007(4) -0.001(4) 0.005(4)
C111 0.078(7) 0.071(7) 0.025(5) -0.002(4) 0.000(5) -0.038(6)
C112 0.071(7) 0.059(6) 0.048(6) -0.006(5) 0.001(5) -0.022(6)
C113 0.064(6) 0.038(5) 0.054(6) 0.006(4) -0.011(5) -0.020(5)
C114 0.065(7) 0.055(6) 0.031(5) 0.007(4) 0.006(5) -0.013(5)
C115 0.065(7) 0.039(5) 0.055(6) 0.006(4) -0.021(5) -0.019(5)
C116 0.094(8) 0.053(6) 0.055(6) -0.005(5) -0.017(6) -0.037(6)
C117 0.107(10) 0.084(8) 0.045(6) 0.014(6) -0.027(6) -0.052(7)
C118 0.34(3) 0.068(9) 0.150(15) 0.066(9) -0.179(18) -0.123(14)

loop_
_atom_type_symbol
_atom_type_description
_atom_type_scat_dispersion_real
_atom_type_scat_dispersion_imag
_atom_type_scat_source
C C 0.0033 0.0016 'International Tables Vol C Tables 4.2.6.8 and 6.1.1.4'
H H 0.0000 0.0000 'International Tables Vol C Tables 4.2.6.8 and 6.1.1.4'
B B 0.0013 0.0007 'International Tables Vol C Tables 4.2.6.8 and 6.1.1.4'
N N 0.0061 0.0033 'International Tables Vol C Tables 4.2.6.8 and 6.1.1.4'
O O 0.0106 0.0060 'International Tables Vol C Tables 4.2.6.8 and 6.1.1.4'
F F 0.0171 0.0103 'International Tables Vol C Tables 4.2.6.8 and 6.1.1.4'
Si Si 0.0817 0.0704 'International Tables Vol C Tables 4.2.6.8 and 6.1.1.4'
P P 0.1023 0.0942 'International Tables Vol C Tables 4.2.6.8 and 6.1.1.4'
Cr Cr 0.3209 0.6236 'International Tables Vol C Tables 4.2.6.8 and 6.1.1.4'

loop_
_geom_angle_atom_site_label_1
_geom_angle_atom_site_label_2
_geom_angle_atom_site_label_3
_geom_angle
_geom_angle_site_symmetry_1
_geom_angle_site_symmetry_3
_geom_angle_publ_flag
N1 Cr1 C1 178.2(2) . . ?
N1 Cr1 P2 98.23(16) . . ?
C1 Cr1 P2 81.23(17) . . ?
N1 Cr1 P4 92.46(15) . . ?
C1 Cr1 P4 85.90(18) . . ?
P2 Cr1 P4 96.66(7) . . ?
N1 Cr1 P1 96.90(15) . . ?
C1 Cr1 P1 84.76(17) . . ?
P2 Cr1 P1 84.20(6) . . ?
P4 Cr1 P1 170.38(7) . . ?
N1 Cr1 P3 98.33(16) . . ?
C1 Cr1 P3 82.22(17) . . ?
P2 Cr1 P3 163.43(7) . . ?
P4 Cr1 P3 82.91(6) . . ?
P1 Cr1 P3 93.54(7) . . ?
N2 Cr2 C3 179.5(2) . . ?
N2 Cr2 P10 95.13(15) . . ?
C3 Cr2 P10 84.45(18) . . ?
N2 Cr2 P8 97.85(15) . . ?
C3 Cr2 P8 82.57(18) . . ?
P10 Cr2 P8 166.89(7) . . ?
N2 Cr2 P9 96.18(16) . . ?
C3 Cr2 P9 84.11(18) . . ?
P10 Cr2 P9 83.25(7) . . ?
P8 Cr2 P9 97.18(7) . . ?
N2 Cr2 P12 95.92(16) . . ?
C3 Cr2 P12 83.78(18) . . ?
P10 Cr2 P12 94.65(7) . . ?
P8 Cr2 P12 82.16(7) . . ?
P9 Cr2 P12 167.86(7) . . ?
C2 Si1 C42 108.0(3) . . ?
C2 Si1 C43 107.5(3) . . ?
C42 Si1 C43 115.1(3) . . ?
C2 Si1 C41 109.0(3) . . ?
C42 Si1 C41 108.6(3) . . ?
C43 Si1 C41 108.6(3) . . ?
C4 Si2 C45 110.1(4) . . ?
C4 Si2 C46 107.0(4) . . ?
C45 Si2 C46 110.2(5) . . ?
C4 Si2 C44 107.6(4) . . ?
C45 Si2 C44 108.2(5) . . ?
C46 Si2 C44 113.7(5) . . ?
C16 P1 C12 104.5(3) . . ?
C16 P1 C15 101.9(3) . . ?
C12 P1 C15 103.4(4) . . ?
C16 P1 Cr1 120.2(2) . . ?
C12 P1 Cr1 105.3(3) . . ?
C15 P1 Cr1 119.5(2) . . ?
C13 P2 C14 100.7(4) . . ?
C13 P2 C11 104.1(3) . . ?
C14 P2 C11 102.9(4) . . ?
C13 P2 Cr1 121.4(2) . . ?
C14 P2 Cr1 119.5(3) . . ?
C11 P2 Cr1 105.8(2) . . ?
C17 P3 C18 101.0(3) . . ?
C17 P3 C5 103.2(3) . . ?
C18 P3 C5 104.4(3) . . ?
C17 P3 Cr1 120.3(3) . . ?
C18 P3 Cr1 119.7(2) . . ?
C5 P3 Cr1 106.2(2) . . ?
C19 P4 C20 102.2(4) . . ?
C19 P4 C6 104.5(3) . . ?
C20 P4 C6 102.9(3) . . ?
C19 P4 Cr1 121.0(3) . . ?
C20 P4 Cr1 117.0(2) . . ?
C6 P4 Cr1 107.2(2) . . ?
C27 P8 C9 102.1(4) . . ?
C27 P8 C28 100.9(4) . . ?
C9 P8 C28 104.3(4) . . ?
C27 P8 Cr2 121.5(3) . . ?
C9 P8 Cr2 105.8(2) . . ?
C28 P8 Cr2 119.8(3) . . ?
C22 P9 C21 102.0(4) . . ?
C22 P9 C7 102.6(4) . . ?
C21 P9 C7 102.4(4) . . ?
C22 P9 Cr2 118.5(3) . . ?
C21 P9 Cr2 123.0(3) . . ?
C7 P9 Cr2 105.5(3) . . ?
C8 P10 C23 104.3(4) . . ?
C8 P10 C24 101.9(3) . . ?
C23 P10 C24 101.4(3) . . ?
C8 P10 Cr2 107.2(3) . . ?
C23 P10 Cr2 118.8(2) . . ?
C24 P10 Cr2 120.9(3) . . ?
C26 P12 C25 102.2(3) . . ?
C26 P12 C10 105.0(3) . . ?
C25 P12 C10 101.9(3) . . ?
C26 P12 Cr2 118.2(3) . . ?
C25 P12 Cr2 120.6(3) . . ?
C10 P12 Cr2 106.9(2) . . ?
N2 N1 Cr1 177.5(4) . . ?
N1 N2 Cr2 179.2(5) . . ?
C114 O1 C111 107.3(7) . . ?
C118 O2 C115 106.9(7) . . ?
C119 C120 C122 99.8(18) . . ?
C80 B1 C74 113.8(5) . . ?
C80 B1 C77 103.8(5) . . ?
C74 B1 C77 111.5(6) . . ?
C80 B1 C71 113.7(6) . . ?
C74 B1 C71 103.0(5) . . ?
C77 B1 C71 111.4(5) . . ?
C83 B2 C92 112.3(5) . . ?
C83 B2 C89 103.5(5) . . ?
C92 B2 C89 112.6(5) . . ?
C83 B2 C86 113.7(5) . . ?
C92 B2 C86 104.2(5) . . ?
C89 B2 C86 110.8(5) . . ?
C2 C1 Cr1 178.0(6) . . ?
C1 C2 Si1 177.3(6) . . ?
C4 C3 Cr2 178.6(6) . . ?
C3 C4 Si2 179.1(6) . . ?
C6 C5 P3 109.7(4) . . ?
C5 C6 P4 109.6(5) . . ?
C8 C7 P9 109.9(5) . . ?
C7 C8 P10 110.6(5) . . ?
C10 C9 P8 109.7(5) . . ?
C9 C10 P12 110.4(5) . . ?
C12 C11 P2 109.3(5) . . ?
C11 C12 P1 111.4(5) . . ?
C34 C41 C33 110.1(7) . . ?
C34 C41 Si1 112.5(5) . . ?
C33 C41 Si1 112.9(5) . . ?
C30 C42 C29 109.5(6) . . ?
C30 C42 Si1 114.5(5) . . ?
C29 C42 Si1 114.1(6) . . ?
C31 C43 C32 108.9(7) . . ?
C31 C43 Si1 114.4(5) . . ?
C32 C43 Si1 114.8(5) . . ?
C37A C44 C37 67.9(13) . . ?
C37A C44 C38 107.1(14) . . ?
C37 C44 C38 116.3(10) . . ?
C37A C44 Si2 129.6(13) . . ?
C37 C44 Si2 115.1(9) . . ?
C38 C44 Si2 113.6(7) . . ?
C40 C45 C39 111.3(11) . . ?
C40 C45 Si2 111.7(8) . . ?
C39 C45 Si2 112.7(9) . . ?
C35 C46 C36 110.1(9) . . ?
C35 C46 Si2 115.4(7) . . ?
C36 C46 Si2 112.9(8) . . ?
C79 C47 C77 123.1(6) . . ?
C78 C48 C79 118.1(6) . . ?
C78 C49 C77 122.5(7) . . ?
C82 C50 C80 122.3(7) . . ?
C81 C51 C80 122.4(7) . . ?
C81 C52 C82 117.6(7) . . ?
C71 C53 C72 122.0(6) . . ?
C73 C54 C71 122.2(6) . . ?
C73 C55 C72 117.5(6) . . ?
C76 C56 C74 122.1(7) . . ?
C74 C57 C75 123.1(7) . . ?
C76 C58 C75 117.5(7) . . ?
C93 C59 C92 122.5(7) . . ?
C92 C60 C94 121.5(7) . . ?
C93 C61 C94 118.8(7) . . ?
C84 C62 C83 122.4(6) . . ?
C85 C63 C83 123.4(6) . . ?
C85 C64 C84 116.7(6) . . ?
C88 C65 C86 122.1(6) . . ?
C86 C66 C87 122.3(6) . . ?
C87 C67 C88 116.9(6) . . ?
C90 C68 C89 123.3(6) . . ?
C91 C69 C89 121.4(6) . . ?
C90 C70 C91 117.8(6) . . ?
C53 C71 C54 115.8(6) . . ?
C53 C71 B1 124.1(6) . . ?
C54 C71 B1 119.7(6) . . ?
C55 C72 C53 121.2(6) . . ?
C55 C72 C100 117.5(6) . . ?
C53 C72 C100 121.3(6) . . ?
C55 C73 C54 121.2(6) . . ?
C55 C73 C99 121.0(6) . . ?
C54 C73 C99 117.7(6) . . ?
C57 C74 C56 115.4(6) . . ?
C57 C74 B1 121.4(6) . . ?
C56 C74 B1 122.8(6) . . ?
C58 C75 C57 120.8(7) . . ?
C58 C75 C98 119.6(7) . . ?
C57 C75 C98 119.5(7) . . ?
C58 C76 C56 121.0(7) . . ?
C58 C76 C97 119.4(7) . . ?
C56 C76 C97 119.6(7) . . ?
C49 C77 C47 115.3(6) . . ?
C49 C77 B1 122.8(6) . . ?
C47 C77 B1 121.7(6) . . ?
C49 C78 C48 120.8(6) . . ?
C49 C78 C96 118.7(7) . . ?
C48 C78 C96 120.5(6) . . ?
C47 C79 C48 120.2(7) . . ?
C47 C79 C95 119.2(7) . . ?
C48 C79 C95 120.5(7) . . ?
C50 C80 C51 115.0(6) . . ?
C50 C80 B1 121.7(6) . . ?
C51 C80 B1 122.8(6) . . ?
C52 C81 C51 121.2(7) . . ?
C52 C81 C102 118.5(7) . . ?
C51 C81 C102 120.3(7) . . ?
C50 C82 C52 121.6(7) . . ?
C50 C82 C101 119.8(8) . . ?
C52 C82 C101 118.6(8) . . ?
C63 C83 C62 114.4(6) . . ?
C63 C83 B2 122.7(6) . . ?
C62 C83 B2 122.6(6) . . ?
C62 C84 C64 122.0(6) . . ?
C62 C84 C110 119.5(7) . . ?
C64 C84 C110 118.4(6) . . ?
C63 C85 C64 121.0(6) . . ?
C63 C85 C109 119.3(6) . . ?
C64 C85 C109 119.6(6) . . ?
C66 C86 C65 116.0(6) . . ?
C66 C86 B2 122.9(6) . . ?
C65 C86 B2 120.9(6) . . ?
C67 C87 C66 121.4(6) . . ?
C67 C87 C108 119.5(6) . . ?
C66 C87 C108 119.1(6) . . ?
C65 C88 C67 121.3(6) . . ?
C65 C88 C107 120.6(6) . . ?
C67 C88 C107 118.1(6) . . ?
C68 C89 C69 115.3(6) . . ?
C68 C89 B2 122.9(6) . . ?
C69 C89 B2 121.4(6) . . ?
C70 C90 C68 120.7(7) . . ?
C70 C90 C106 120.2(7) . . ?
C68 C90 C106 119.0(7) . . ?
C69 C91 C70 121.4(6) . . ?
C69 C91 C105 118.6(7) . . ?
C70 C91 C105 120.0(6) . . ?
C60 C92 C59 115.3(6) . . ?
C60 C92 B2 122.6(6) . . ?
C59 C92 B2 121.9(6) . . ?
C61 C93 C59 120.7(7) . . ?
C61 C93 C103 119.6(6) . . ?
C59 C93 C103 119.7(6) . . ?
C61 C94 C60 121.1(7) . . ?
C61 C94 C104 118.7(7) . . ?
C60 C94 C104 120.2(7) . . ?
F10 C95 F12 110.4(8) . . ?
F10 C95 F11 106.4(8) . . ?
F12 C95 F11 99.3(8) . . ?
F10 C95 C79 114.4(8) . . ?
F12 C95 C79 113.1(7) . . ?
F11 C95 C79 112.0(7) . . ?
F9 C96 F7 109.3(7) . . ?
F9 C96 F8 104.7(7) . . ?
F7 C96 F8 103.2(6) . . ?
F9 C96 C78 114.1(7) . . ?
F7 C96 C78 112.2(7) . . ?
F8 C96 C78 112.5(6) . . ?
F19 C97 F20 108.5(7) . . ?
F19 C97 F21 105.2(8) . . ?
F20 C97 F21 104.1(6) . . ?
F19 C97 C76 113.3(6) . . ?
F20 C97 C76 112.9(7) . . ?
F21 C97 C76 112.1(7) . . ?
F24 C98 F22 109.2(8) . . ?
F24 C98 F23 104.7(8) . . ?
F22 C98 F23 104.3(8) . . ?
F24 C98 C75 112.6(8) . . ?
F22 C98 C75 114.4(8) . . ?
F23 C98 C75 110.9(8) . . ?
F13 C99 F14 106.5(6) . . ?
F13 C99 F15 105.1(6) . . ?
F14 C99 F15 106.8(6) . . ?
F13 C99 C73 112.0(6) . . ?
F14 C99 C73 113.9(6) . . ?
F15 C99 C73 112.0(6) . . ?
F17 C100 F18 106.2(6) . . ?
F17 C100 F16 105.9(6) . . ?
F18 C100 F16 104.6(6) . . ?
F17 C100 C72 112.9(6) . . ?
F18 C100 C72 112.8(6) . . ?
F16 C100 C72 113.7(6) . . ?
F1 C101 F3 106.6(16) . . ?
F1 C101 F2 109.0(15) . . ?
F3 C101 F2 103.0(11) . . ?
F1 C101 C82 114.6(11) . . ?
F3 C101 C82 112.0(11) . . ?
F2 C101 C82 111.0(11) . . ?
F6 C102 F5 106.8(8) . . ?
F6 C102 F4 106.9(9) . . ?
F5 C102 F4 102.1(9) . . ?
F6 C102 C81 112.9(8) . . ?
F5 C102 C81 115.5(7) . . ?
F4 C102 C81 111.7(8) . . ?
F34 C103 F36 106.4(7) . . ?
F34 C103 F35 105.4(6) . . ?
F36 C103 F35 105.9(6) . . ?
F34 C103 C93 112.8(6) . . ?
F36 C103 C93 113.5(6) . . ?
F35 C103 C93 112.3(7) . . ?
F31 C104 F32 109.1(7) . . ?
F31 C104 F33 104.4(7) . . ?
F32 C104 F33 103.9(7) . . ?
F31 C104 C94 114.5(7) . . ?
F32 C104 C94 112.3(7) . . ?
F33 C104 C94 111.9(7) . . ?
F29 C105 F28 108.1(7) . . ?
F29 C105 F30 105.4(7) . . ?
F28 C105 F30 105.4(7) . . ?
F29 C105 C91 113.6(6) . . ?
F28 C105 C91 111.8(7) . . ?
F30 C105 C91 111.9(6) . . ?
F27 C106 F25 111.0(10) . . ?
F27 C106 F26 101.2(12) . . ?
F25 C106 F26 104.0(8) . . ?
F27 C106 C90 115.2(8) . . ?
F25 C106 C90 114.0(9) . . ?
F26 C106 C90 110.0(8) . . ?
F43 C107 F45 109.7(7) . . ?
F43 C107 F44 104.6(8) . . ?
F45 C107 F44 103.8(8) . . ?
F43 C107 C88 114.2(7) . . ?
F45 C107 C88 112.5(7) . . ?
F44 C107 C88 111.2(7) . . ?
F46 C108 F48 110.0(6) . . ?
F46 C108 F47 103.4(7) . . ?
F48 C108 F47 102.1(6) . . ?
F46 C108 C87 114.7(6) . . ?
F48 C108 C87 113.1(6) . . ?
F47 C108 C87 112.4(6) . . ?
F42 C109 F40 105.8(6) . . ?
F42 C109 F41 104.9(6) . . ?
F40 C109 F41 107.2(6) . . ?
F42 C109 C85 111.7(6) . . ?
F40 C109 C85 113.8(6) . . ?
F41 C109 C85 112.7(6) . . ?
F38 C110 F39 111.4(9) . . ?
F38 C110 F37 102.8(9) . . ?
F39 C110 F37 100.3(8) . . ?
F38 C110 C84 115.7(7) . . ?
F39 C110 C84 115.6(7) . . ?
F37 C110 C84 109.1(7) . . ?
O1 C111 C112 106.7(7) . . ?
C111 C112 C113 106.5(8) . . ?
C114 C113 C112 104.0(8) . . ?
O1 C114 C113 107.7(7) . . ?
O2 C115 C116 109.8(7) . . ?
C115 C116 C117 104.6(8) . . ?
C118 C117 C116 105.1(9) . . ?
O2 C118 C117 110.8(11) . . ?
C121 O3 C119 124(5) . . ?
O3 C121 C122 108(3) . . ?
C121 C122 C120 98.6(17) . . ?
C125 C123 C126 109(3) 2_646 2_646 ?
C125 C123 C123 122(3) 2_646 2_646 ?
C126 C123 C123 13.0(19) 2_646 2_646 ?
C130 C131 O5 142(2) . . ?
C130 C131 C130 98.8(18) . 2_457 ?
O5 C131 C130 59.6(16) . 2_457 ?
C130 C131 C131 62.5(16) . 2_457 ?
O5 C131 C131 91.1(19) . 2_457 ?
C130 C131 C131 36.3(10) 2_457 2_457 ?
C131 C130 O5 120(2) . 2_457 ?
C131 C130 C131 81.2(18) . 2_457 ?
O5 C130 C131 46.5(13) 2_457 2_457 ?
C131 O5 C130 74.0(18) . 2_457 ?
O4 C125 C123 103(2) . 2_646 ?
O4 C125 C126 107(2) . 2_646 ?
C123 C125 C126 4(2) 2_646 2_646 ?
O3 C119 C120 109(4) . . ?
C123 C126 C126 13(2) 2_646 2_646 ?
C123 C126 C125 105(2) 2_646 2_646 ?
C126 C126 C125 92(3) 2_646 2_646 ?

loop_
_geom_bond_atom_site_label_1
_geom_bond_atom_site_label_2
_geom_bond_distance
_geom_bond_site_symmetry_2
_geom_bond_publ_flag
Cr1 N1 1.867(5) . ?
Cr1 C1 2.050(6) . ?
Cr1 P2 2.3926(19) . ?
Cr1 P4 2.4108(19) . ?
Cr1 P1 2.4269(19) . ?
Cr1 P3 2.4275(19) . ?
Cr2 N2 1.878(5) . ?
Cr2 C3 2.052(6) . ?
Cr2 P10 2.4139(19) . ?
Cr2 P8 2.4387(19) . ?
Cr2 P9 2.440(2) . ?
Cr2 P12 2.4418(19) . ?
Si1 C2 1.841(6) . ?
Si1 C42 1.877(7) . ?
Si1 C43 1.887(7) . ?
Si1 C41 1.900(7) . ?
Si2 C4 1.843(7) . ?
Si2 C45 1.885(9) . ?
Si2 C46 1.889(10) . ?
Si2 C44 1.891(10) . ?
P1 C16 1.817(6) . ?
P1 C12 1.822(8) . ?
P1 C15 1.825(7) . ?
P2 C13 1.802(7) . ?
P2 C14 1.808(7) . ?
P2 C11 1.836(7) . ?
P3 C17 1.816(7) . ?
P3 C18 1.816(7) . ?
P3 C5 1.839(7) . ?
P4 C19 1.818(7) . ?
P4 C20 1.826(7) . ?
P4 C6 1.843(7) . ?
P8 C27 1.819(7) . ?
P8 C9 1.822(8) . ?
P8 C28 1.822(7) . ?
P9 C22 1.808(8) . ?
P9 C21 1.818(8) . ?
P9 C7 1.841(8) . ?
P10 C8 1.811(7) . ?
P10 C23 1.816(7) . ?
P10 C24 1.821(7) . ?
P12 C26 1.819(7) . ?
P12 C25 1.827(7) . ?
P12 C10 1.845(7) . ?
N1 N2 1.187(7) . ?
F1 C101 1.240(15) . ?
F2 C101 1.336(14) . ?
F3 C101 1.327(16) . ?
F4 C102 1.357(11) . ?
F5 C102 1.310(10) . ?
F6 C102 1.284(12) . ?
F7 C96 1.342(10) . ?
F8 C96 1.344(9) . ?
F9 C96 1.318(9) . ?
F10 C95 1.268(10) . ?
F11 C95 1.343(11) . ?
F12 C95 1.317(11) . ?
F13 C99 1.328(8) . ?
F14 C99 1.329(8) . ?
F15 C99 1.337(8) . ?
F16 C100 1.339(8) . ?
F17 C100 1.326(9) . ?
F18 C100 1.338(8) . ?
F19 C97 1.295(10) . ?
F20 C97 1.318(9) . ?
F21 C97 1.327(10) . ?
F22 C98 1.301(11) . ?
F23 C98 1.367(12) . ?
F24 C98 1.301(11) . ?
F25 C106 1.302(11) . ?
F26 C106 1.373(14) . ?
F27 C106 1.244(12) . ?
F28 C105 1.330(9) . ?
F29 C105 1.309(9) . ?
F30 C105 1.330(10) . ?
F31 C104 1.322(10) . ?
F32 C104 1.323(9) . ?
F33 C104 1.358(10) . ?
F34 C103 1.326(9) . ?
F35 C103 1.347(8) . ?
F36 C103 1.335(9) . ?
F37 C110 1.347(11) . ?
F38 C110 1.227(11) . ?
F39 C110 1.284(10) . ?
F40 C109 1.333(8) . ?
F41 C109 1.348(9) . ?
F42 C109 1.331(9) . ?
F43 C107 1.293(9) . ?
F44 C107 1.345(11) . ?
F45 C107 1.317(10) . ?
F46 C108 1.306(8) . ?
F47 C108 1.378(9) . ?
F48 C108 1.329(9) . ?
O1 C114 1.409(10) . ?
O1 C111 1.436(11) . ?
O2 C118 1.373(13) . ?
O2 C115 1.422(10) . ?
C120 C119 1.42(3) . ?
C120 C122 1.58(2) . ?
B1 C80 1.635(10) . ?
B1 C74 1.638(10) . ?
B1 C77 1.643(10) . ?
B1 C71 1.648(10) . ?
B2 C83 1.626(10) . ?
B2 C92 1.631(10) . ?
B2 C89 1.647(9) . ?
B2 C86 1.649(9) . ?
C1 C2 1.221(9) . ?
C3 C4 1.215(9) . ?
C5 C6 1.533(10) . ?
C7 C8 1.548(11) . ?
C9 C10 1.515(10) . ?
C11 C12 1.539(9) . ?
C29 C42 1.532(10) . ?
C30 C42 1.531(11) . ?
C31 C43 1.527(10) . ?
C32 C43 1.535(11) . ?
C33 C41 1.530(11) . ?
C34 C41 1.526(11) . ?
C35 C46 1.468(14) . ?
C36 C46 1.546(12) . ?
C37 C44 1.471(18) . ?
C37A C44 1.31(2) . ?
C38 C44 1.522(13) . ?
C39 C45 1.538(17) . ?
C40 C45 1.53(2) . ?
C47 C79 1.381(10) . ?
C47 C77 1.398(10) . ?
C48 C78 1.387(10) . ?
C48 C79 1.391(10) . ?
C49 C78 1.383(10) . ?
C49 C77 1.396(10) . ?
C50 C82 1.377(11) . ?
C50 C80 1.377(10) . ?
C51 C81 1.375(10) . ?
C51 C80 1.408(10) . ?
C52 C81 1.359(11) . ?
C52 C82 1.378(11) . ?
C53 C71 1.392(9) . ?
C53 C72 1.395(9) . ?
C54 C73 1.385(9) . ?
C54 C71 1.403(9) . ?
C55 C73 1.385(9) . ?
C55 C72 1.389(9) . ?
C56 C76 1.387(10) . ?
C56 C74 1.408(9) . ?
C57 C74 1.368(10) . ?
C57 C75 1.387(10) . ?
C58 C76 1.377(11) . ?
C58 C75 1.387(11) . ?
C59 C93 1.387(10) . ?
C59 C92 1.409(10) . ?
C60 C92 1.394(10) . ?
C60 C94 1.405(10) . ?
C61 C93 1.363(10) . ?
C61 C94 1.369(11) . ?
C62 C84 1.372(10) . ?
C62 C83 1.407(9) . ?
C63 C85 1.381(9) . ?
C63 C83 1.398(9) . ?
C64 C85 1.387(10) . ?
C64 C84 1.392(10) . ?
C65 C88 1.377(9) . ?
C65 C86 1.406(10) . ?
C66 C86 1.388(9) . ?
C66 C87 1.392(9) . ?
C67 C87 1.387(10) . ?
C67 C88 1.404(10) . ?
C68 C90 1.392(10) . ?
C68 C89 1.397(10) . ?
C69 C91 1.385(10) . ?
C69 C89 1.413(9) . ?
C70 C90 1.365(10) . ?
C70 C91 1.409(11) . ?
C72 C100 1.492(10) . ?
C73 C99 1.504(9) . ?
C75 C98 1.494(12) . ?
C76 C97 1.496(10) . ?
C78 C96 1.484(10) . ?
C79 C95 1.489(11) . ?
C81 C102 1.491(11) . ?
C82 C101 1.495(16) . ?
C84 C110 1.487(10) . ?
C85 C109 1.500(10) . ?
C87 C108 1.487(10) . ?
C88 C107 1.510(11) . ?
C90 C106 1.510(12) . ?
C91 C105 1.508(10) . ?
C93 C103 1.505(10) . ?
C94 C104 1.497(11) . ?
C111 C112 1.463(14) . ?
C112 C113 1.516(14) . ?
C113 C114 1.472(13) . ?
C115 C116 1.464(13) . ?
C116 C117 1.493(14) . ?
C117 C118 1.454(17) . ?
O3 C121 1.17(4) . ?
O3 C119 1.13(5) . ?
C121 C122 1.45(3) . ?
C123 C125 1.45(4) 2_646 ?
C123 C126 1.54(3) 2_646 ?
C123 C123 1.57(6) 2_646 ?
O4 C125 1.23(3) . ?
C131 C130 1.21(3) . ?
C131 O5 1.36(3) . ?
C131 C130 1.81(3) 2_457 ?
C131 C131 2.01(4) 2_457 ?
C130 O5 1.62(3) 2_457 ?
C130 C131 1.81(3) 2_457 ?
O5 C130 1.62(3) 2_457 ?
C125 C123 1.45(4) 2_646 ?
C125 C126 1.78(5) 2_646 ?
C126 C123 1.54(3) 2_646 ?
C126 C126 1.60(8) 2_646 ?
C126 C125 1.78(5) 2_646 ?
